data_4304173
loop_
_publ_author_name
'Yi Liu'
'Ling Chen'
'Li-Ming Wu'
'George H. Chan'
'Richard P. Van Duyne'

_publ_section_title
;
Syntheses, Crystal and Band Structures, and Magnetic and Optical Properties
of New CsLnCdTe3 (Ln = La, Pr, Nd, Sm, Gd-Tm, and Lu)
;
_journal_name_full 'Inorganic Chemistry'
_journal_page_first 855
_journal_page_last 862
_journal_paper_doi 10.1021/ic7016402
_journal_volume 47
_journal_year 2008
_chemical_formula_sum 'Cd Cs Ho Te3'
_chemical_formula_weight 793.04
_chemical_name_common Ho
_chemical_name_systematic
; 
 ? 
;
_space_group_IT_number 63
_symmetry_cell_setting orthorhombic
_symmetry_space_group_name_Hall '-C 2c 2'
_symmetry_space_group_name_H-M 'C m c m'
_atom_sites_solution_primary direct
_atom_sites_solution_secondary difmap
_audit_creation_method SHELXL-97
_cell_angle_alpha 90.00
_cell_angle_beta 90.00
_cell_angle_gamma 90.00
_cell_formula_units_Z 4
_cell_length_a 4.4727(15)
_cell_length_b 16.802(6)
_cell_length_c 11.727(4)
_cell_measurement_reflns_used 1341
_cell_measurement_temperature 293(2)
_cell_measurement_theta_max 27.4758
_cell_measurement_theta_min 2.9821
_cell_volume 881.3(5)
_computing_cell_refinement 'CrystalClear (Rigaku/MSC Inc., 2005)'
_computing_data_collection 'CrystalClear (Rigaku/MSC Inc., 2005)'
_computing_data_reduction 'CrystalClear (Rigaku/MSC Inc., 2005)'
_computing_structure_refinement 'SHELXL-97 (Sheldrick, 1997)'
_computing_structure_solution 'SHELXS-97 (Sheldrick, 1990)'
_diffrn_ambient_temperature 293(2)
_diffrn_detector_area_resol_mean 28.5714
_diffrn_measured_fraction_theta_full 0.990
_diffrn_measured_fraction_theta_max 0.990
_diffrn_measurement_device_type 'saturn 70'
_diffrn_measurement_method CCD_Profile_fitting
_diffrn_radiation_monochromator Confocal
_diffrn_radiation_source 'Rotating Anode'
_diffrn_radiation_type MoK\a
_diffrn_radiation_wavelength 0.71073
_diffrn_reflns_av_R_equivalents 0.0282
_diffrn_reflns_av_sigmaI/netI 0.0351
_diffrn_reflns_limit_h_max 5
_diffrn_reflns_limit_h_min -5
_diffrn_reflns_limit_k_max 21
_diffrn_reflns_limit_k_min -21
_diffrn_reflns_limit_l_max 3
_diffrn_reflns_limit_l_min -15
_diffrn_reflns_number 1531
_diffrn_reflns_theta_full 27.48
_diffrn_reflns_theta_max 27.48
_diffrn_reflns_theta_min 2.42
_exptl_absorpt_coefficient_mu 25.027
_exptl_absorpt_correction_T_max 1.0000
_exptl_absorpt_correction_T_min 0.6010
_exptl_absorpt_correction_type multi-scan
_exptl_crystal_colour Red
_exptl_crystal_density_diffrn 5.977
_exptl_crystal_density_method 'not measured'
_exptl_crystal_description block
_exptl_crystal_F_000 1304
_exptl_crystal_size_max 0.1000
_exptl_crystal_size_mid 0.0800
_exptl_crystal_size_min 0.0600
_refine_diff_density_max 4.014
_refine_diff_density_min -2.504
_refine_diff_density_rms 0.810
_refine_ls_extinction_coef 0.0052(5)
_refine_ls_extinction_expression Fc^*^=kFc[1+0.001xFc^2^\l^3^/sin(2\q)]^-1/4^
_refine_ls_extinction_method SHELXL
_refine_ls_goodness_of_fit_ref 1.055
_refine_ls_hydrogen_treatment constr
_refine_ls_matrix_type full
_refine_ls_number_parameters 24
_refine_ls_number_reflns 591
_refine_ls_number_restraints 0
_refine_ls_restrained_S_all 1.055
_refine_ls_R_factor_all 0.0400
_refine_ls_R_factor_gt 0.0329
_refine_ls_shift/su_max 0.000
_refine_ls_shift/su_mean 0.000
_refine_ls_structure_factor_coef Fsqd
_refine_ls_weighting_details 'calc w=1/[\s^2^(Fo^2^)+(0.0880P)^2^+0.0000P] where P=(Fo^2^+2Fc^2^)/3'
_refine_ls_weighting_scheme calc
_refine_ls_wR_factor_gt 0.0830
_refine_ls_wR_factor_ref 0.1165
_reflns_number_gt 540
_reflns_number_total 591
_reflns_threshold_expression >2sigma(I)
_cod_data_source_file ic7016402-file004.cif
_cod_data_source_block E:\Ho\A.CIF
_cod_depositor_comments
;
The following automatic conversions were performed:
'_exptl_absorpt_correction_type' value 'Multi-scan' changed to
'multi-scan' according to
'/home/saulius/struct/CIF-dictionaries/cif_core.dic' dictionary named
'cif_core.dic' version 2.4.1 from 2010-06-29.

Automatic conversion script
Id: cif_fix_enum 1527 2010-12-29 10:47:43Z saulius 
;
_cod_database_code 4304173

loop_
_symmetry_equiv_pos_as_xyz
'x, y, z'
'-x, -y, z+1/2'
'-x, y, -z+1/2'
'x, -y, -z'
'x+1/2, y+1/2, z'
'-x+1/2, -y+1/2, z+1/2'
'-x+1/2, y+1/2, -z+1/2'
'x+1/2, -y+1/2, -z'
'-x, -y, -z'
'x, y, -z-1/2'
'x, -y, z-1/2'
'-x, y, z'
'-x+1/2, -y+1/2, -z'
'x+1/2, y+1/2, -z-1/2'
'x+1/2, -y+1/2, z-1/2'
'-x+1/2, y+1/2, z'

loop_
_atom_site_label
_atom_site_type_symbol
_atom_site_fract_x
_atom_site_fract_y
_atom_site_fract_z
_atom_site_U_iso_or_equiv
_atom_site_adp_type
_atom_site_occupancy
_atom_site_symmetry_multiplicity
_atom_site_calc_flag
_atom_site_refinement_flags
_atom_site_disorder_assembly
_atom_site_disorder_group
Cs1 Cs -0.5000 0.74779(7) 0.2500 0.0266(4) Uani 1 4 d S . .
Ho1 Ho 0.0000 0.5000 0.5000 0.0132(4) Uani 1 4 d S . .
Cd1 Cd -0.5000 0.54068(9) 0.7500 0.0175(4) Uani 1 4 d S . .
Te1 Te -0.5000 0.62335(5) 0.54522(7) 0.0143(4) Uani 1 2 d S . .
Te2 Te 0.0000 0.43613(7) 0.7500 0.0129(4) Uani 1 4 d S . .

loop_
_atom_site_aniso_label
_atom_site_aniso_U_11
_atom_site_aniso_U_22
_atom_site_aniso_U_33
_atom_site_aniso_U_23
_atom_site_aniso_U_13
_atom_site_aniso_U_12
Cs1 0.0223(8) 0.0154(7) 0.0421(8) 0.000 0.000 0.000
Ho1 0.0097(5) 0.0139(5) 0.0160(5) -0.0004(3) 0.000 0.000
Cd1 0.0148(7) 0.0179(8) 0.0198(7) 0.000 0.000 0.000
Te1 0.0126(6) 0.0107(5) 0.0197(5) 0.0006(3) 0.000 0.000
Te2 0.0119(6) 0.0106(7) 0.0163(6) 0.000 0.000 0.000

loop_
_atom_type_symbol
_atom_type_description
_atom_type_scat_dispersion_real
_atom_type_scat_dispersion_imag
_atom_type_scat_source
Cd Cd -0.8075 1.2024 'International Tables Vol C Tables 4.2.6.8 and 6.1.1.4'
Te Te -0.5308 1.6751 'International Tables Vol C Tables 4.2.6.8 and 6.1.1.4'
Cs Cs -0.3680 2.1192 'International Tables Vol C Tables 4.2.6.8 and 6.1.1.4'
Ho Ho -0.2175 4.6783 'International Tables Vol C Tables 4.2.6.8 and 6.1.1.4'

loop_
_geom_angle_atom_site_label_1
_geom_angle_atom_site_label_2
_geom_angle_atom_site_label_3
_geom_angle
_geom_angle_site_symmetry_1
_geom_angle_site_symmetry_3
_geom_angle_publ_flag
Te2 Cs1 Te2 71.79(4) 9_466 9_566 ?
Te2 Cs1 Te1 141.23(2) 9_466 13_466 ?
Te2 Cs1 Te1 96.47(3) 9_566 13_466 ?
Te2 Cs1 Te1 96.47(3) 9_466 6_364 ?
Te2 Cs1 Te1 141.23(2) 9_566 6_364 ?
Te1 Cs1 Te1 113.17(4) 13_466 6_364 ?
Te2 Cs1 Te1 96.47(3) 9_466 13_366 ?
Te2 Cs1 Te1 141.23(2) 9_566 13_366 ?
Te1 Cs1 Te1 69.34(3) 13_466 13_366 ?
Te1 Cs1 Te1 75.30(4) 6_364 13_366 ?
Te2 Cs1 Te1 141.23(2) 9_466 6_464 ?
Te2 Cs1 Te1 96.47(3) 9_566 6_464 ?
Te1 Cs1 Te1 75.30(4) 13_466 6_464 ?
Te1 Cs1 Te1 69.34(3) 6_364 6_464 ?
Te1 Cs1 Te1 113.17(4) 13_366 6_464 ?
Te2 Cs1 Te1 65.24(2) 9_466 10_556 ?
Te2 Cs1 Te1 65.24(2) 9_566 10_556 ?
Te1 Cs1 Te1 143.861(14) 13_466 10_556 ?
Te1 Cs1 Te1 76.22(3) 6_364 10_556 ?
Te1 Cs1 Te1 143.861(14) 13_366 10_556 ?
Te1 Cs1 Te1 76.22(3) 6_464 10_556 ?
Te2 Cs1 Te1 65.24(2) 9_466 . ?
Te2 Cs1 Te1 65.24(2) 9_566 . ?
Te1 Cs1 Te1 76.22(3) 13_466 . ?
Te1 Cs1 Te1 143.861(14) 6_364 . ?
Te1 Cs1 Te1 76.22(3) 13_366 . ?
Te1 Cs1 Te1 143.861(14) 6_464 . ?
Te1 Cs1 Te1 117.74(5) 10_556 . ?
Te2 Cs1 Cd1 176.29(3) 9_466 13_466 ?
Te2 Cs1 Cd1 111.93(3) 9_566 13_466 ?
Te1 Cs1 Cd1 39.730(19) 13_466 13_466 ?
Te1 Cs1 Cd1 80.61(3) 6_364 13_466 ?
Te1 Cs1 Cd1 80.61(3) 13_366 13_466 ?
Te1 Cs1 Cd1 39.730(19) 6_464 13_466 ?
Te1 Cs1 Cd1 115.948(18) 10_556 13_466 ?
Te1 Cs1 Cd1 115.948(18) . 13_466 ?
Te2 Cs1 Cd1 111.93(3) 9_466 13_366 ?
Te2 Cs1 Cd1 176.29(3) 9_566 13_366 ?
Te1 Cs1 Cd1 80.61(3) 13_466 13_366 ?
Te1 Cs1 Cd1 39.730(19) 6_364 13_366 ?
Te1 Cs1 Cd1 39.730(19) 13_366 13_366 ?
Te1 Cs1 Cd1 80.61(3) 6_464 13_366 ?
Te1 Cs1 Cd1 115.948(18) 10_556 13_366 ?
Te1 Cs1 Cd1 115.948(18) . 13_366 ?
Cd1 Cs1 Cd1 64.36(4) 13_466 13_366 ?
Te2 Cs1 Cs1 54.11(2) 9_466 1_455 ?
Te2 Cs1 Cs1 125.89(2) 9_566 1_455 ?
Te1 Cs1 Cs1 124.670(15) 13_466 1_455 ?
Te1 Cs1 Cs1 55.330(15) 6_364 1_455 ?
Te1 Cs1 Cs1 55.330(15) 13_366 1_455 ?
Te1 Cs1 Cs1 124.670(15) 6_464 1_455 ?
Te1 Cs1 Cs1 90.0 10_556 1_455 ?
Te1 Cs1 Cs1 90.0 . 1_455 ?
Cd1 Cs1 Cs1 122.179(19) 13_466 1_455 ?
Cd1 Cs1 Cs1 57.821(19) 13_366 1_455 ?
Te2 Cs1 Cs1 125.89(2) 9_466 1_655 ?
Te2 Cs1 Cs1 54.11(2) 9_566 1_655 ?
Te1 Cs1 Cs1 55.330(15) 13_466 1_655 ?
Te1 Cs1 Cs1 124.670(15) 6_364 1_655 ?
Te1 Cs1 Cs1 124.670(15) 13_366 1_655 ?
Te1 Cs1 Cs1 55.330(15) 6_464 1_655 ?
Te1 Cs1 Cs1 90.0 10_556 1_655 ?
Te1 Cs1 Cs1 90.0 . 1_655 ?
Cd1 Cs1 Cs1 57.821(19) 13_466 1_655 ?
Cd1 Cs1 Cs1 122.179(19) 13_366 1_655 ?
Cs1 Cs1 Cs1 180.0 1_455 1_655 ?
Te1 Ho1 Te1 180.00(2) 9_466 1_655 ?
Te1 Ho1 Te1 92.54(3) 9_466 9_566 ?
Te1 Ho1 Te1 87.46(3) 1_655 9_566 ?
Te1 Ho1 Te1 87.46(3) 9_466 . ?
Te1 Ho1 Te1 92.54(3) 1_655 . ?
Te1 Ho1 Te1 180.0 9_566 . ?
Te1 Ho1 Te2 93.97(2) 9_466 9_566 ?
Te1 Ho1 Te2 86.03(2) 1_655 9_566 ?
Te1 Ho1 Te2 93.97(2) 9_566 9_566 ?
Te1 Ho1 Te2 86.03(2) . 9_566 ?
Te1 Ho1 Te2 86.03(2) 9_466 . ?
Te1 Ho1 Te2 93.97(2) 1_655 . ?
Te1 Ho1 Te2 86.03(2) 9_566 . ?
Te1 Ho1 Te2 93.97(2) . . ?
Te2 Ho1 Te2 180.0 9_566 . ?
Te1 Cd1 Te1 119.91(6) 10_557 . ?
Te1 Cd1 Te2 108.017(17) 10_557 1_455 ?
Te1 Cd1 Te2 108.017(17) . 1_455 ?
Te1 Cd1 Te2 108.017(17) 10_557 . ?
Te1 Cd1 Te2 108.017(17) . . ?
Te2 Cd1 Te2 103.70(6) 1_455 . ?
Te1 Cd1 Cs1 64.93(3) 10_557 13_466 ?
Te1 Cd1 Cs1 64.93(3) . 13_466 ?
Te2 Cd1 Cs1 160.33(4) 1_455 13_466 ?
Te2 Cd1 Cs1 95.97(3) . 13_466 ?
Te1 Cd1 Cs1 64.93(3) 10_557 13_366 ?
Te1 Cd1 Cs1 64.93(3) . 13_366 ?
Te2 Cd1 Cs1 95.97(3) 1_455 13_366 ?
Te2 Cd1 Cs1 160.33(4) . 13_366 ?
Cs1 Cd1 Cs1 64.36(4) 13_466 13_366 ?
Cd1 Te1 Ho1 79.22(3) . 1_455 ?
Cd1 Te1 Ho1 79.22(3) . . ?
Ho1 Te1 Ho1 92.54(3) 1_455 . ?
Cd1 Te1 Cs1 75.34(4) . 13_466 ?
Ho1 Te1 Cs1 152.19(3) 1_455 13_466 ?
Ho1 Te1 Cs1 93.58(3) . 13_466 ?
Cd1 Te1 Cs1 75.34(4) . 13_366 ?
Ho1 Te1 Cs1 93.58(3) 1_455 13_366 ?
Ho1 Te1 Cs1 152.19(3) . 13_366 ?
Cs1 Te1 Cs1 69.34(3) 13_466 13_366 ?
Cd1 Te1 Cs1 178.92(4) . . ?
Ho1 Te1 Cs1 101.51(2) 1_455 . ?
Ho1 Te1 Cs1 101.51(2) . . ?
Cs1 Te1 Cs1 103.78(3) 13_466 . ?
Cs1 Te1 Cs1 103.78(3) 13_366 . ?
Cd1 Te2 Cd1 103.70(6) 1_655 . ?
Cd1 Te2 Ho1 77.74(2) 1_655 2_565 ?
Cd1 Te2 Ho1 77.74(2) . 2_565 ?
Cd1 Te2 Ho1 77.74(2) 1_655 . ?
Cd1 Te2 Ho1 77.74(2) . . ?
Ho1 Te2 Ho1 139.79(4) 2_565 . ?
Cd1 Te2 Cs1 164.04(4) 1_655 9_466 ?
Cd1 Te2 Cs1 92.26(4) . 9_466 ?
Ho1 Te2 Cs1 106.169(16) 2_565 9_466 ?
Ho1 Te2 Cs1 106.169(16) . 9_466 ?
Cd1 Te2 Cs1 92.26(4) 1_655 9_566 ?
Cd1 Te2 Cs1 164.04(4) . 9_566 ?
Ho1 Te2 Cs1 106.169(16) 2_565 9_566 ?
Ho1 Te2 Cs1 106.169(16) . 9_566 ?
Cs1 Te2 Cs1 71.79(4) 9_466 9_566 ?

loop_
_geom_bond_atom_site_label_1
_geom_bond_atom_site_label_2
_geom_bond_distance
_geom_bond_site_symmetry_2
_geom_bond_publ_flag
Cs1 Te2 3.8145(17) 9_466 ?
Cs1 Te2 3.8145(17) 9_566 ?
Cs1 Te1 3.9314(12) 13_466 ?
Cs1 Te1 3.9314(12) 6_364 ?
Cs1 Te1 3.9314(12) 13_366 ?
Cs1 Te1 3.9314(12) 6_464 ?
Cs1 Te1 4.0444(15) 10_556 ?
Cs1 Te1 4.0444(15) . ?
Cs1 Cd1 4.199(2) 13_466 ?
Cs1 Cd1 4.199(2) 13_366 ?
Cs1 Cs1 4.4727(15) 1_455 ?
Cs1 Cs1 4.4727(15) 1_655 ?
Ho1 Te1 3.0948(9) 9_466 ?
Ho1 Te1 3.0948(9) 1_655 ?
Ho1 Te1 3.0948(9) 9_566 ?
Ho1 Te1 3.0948(9) . ?
Ho1 Te2 3.1220(11) 9_566 ?
Ho1 Te2 3.1220(11) . ?
Cd1 Te1 2.7743(13) 10_557 ?
Cd1 Te1 2.7743(13) . ?
Cd1 Te2 2.8438(13) 1_455 ?
Cd1 Te2 2.8438(13) . ?
Cd1 Cs1 4.199(2) 13_466 ?
Cd1 Cs1 4.199(2) 13_366 ?
Te1 Ho1 3.0948(9) 1_455 ?
Te1 Cs1 3.9314(12) 13_466 ?
Te1 Cs1 3.9314(12) 13_366 ?
Te2 Cd1 2.8438(13) 1_655 ?
Te2 Ho1 3.1220(11) 2_565 ?
Te2 Cs1 3.8145(17) 9_466 ?
Te2 Cs1 3.8145(17) 9_566 ?
